data_7712124
loop_
_publ_author_name
'Dong, Pan-Pan'
'Liu, Yuan-Yuan'
'Peng, Qiu-Chen'
'Li, Hai-Yang'
'Li, Kai'
'Zang, Shuang-Quan'
'Tang, Ben Zhong'

_publ_section_title
;
 Luminescent MOFs constructed by using butterfly-like AIE ligands.
;
_journal_issue 7
_journal_name_full 'Dalton transactions (Cambridge, England : 2003)'
_journal_page_first 1913
_journal_page_last 1918
_journal_paper_doi 10.1039/d2dt03382h
_journal_volume 52
_journal_year 2023
_chemical_formula_moiety '0.5(C112 H64 Cu4 I4 N16 O16), 2(C2 H3 N)'
_chemical_formula_sum 'C60 H38 Cu2 I2 N10 O8'
_chemical_formula_weight 1407.88
_space_group_crystal_system monoclinic
_space_group_IT_number 14
_space_group_name_Hall '-P 2yn'
_space_group_name_H-M_alt 'P 1 21/n 1'
_atom_sites_solution_hydrogens geom
_atom_sites_solution_primary dual
_audit_creation_date 2023-01-09
_audit_creation_method
;
Olex2 1.2
(compiled 2018.05.29 svn.r3508 for OlexSys, GUI svn.r5506)
;
_audit_update_record
;
2023-01-09 deposited with the CCDC.	2023-01-13 downloaded from the CCDC.
;
_cell_angle_alpha 90
_cell_angle_beta 97.791(3)
_cell_angle_gamma 90
_cell_formula_units_Z 2
_cell_length_a 10.4836(4)
_cell_length_b 13.4881(4)
_cell_length_c 19.6808(5)
_cell_measurement_reflns_used 4503
_cell_measurement_temperature 150.00
_cell_measurement_theta_max 70.3700
_cell_measurement_theta_min 4.5420
_cell_volume 2757.25(15)
_computing_cell_refinement 'CrysAlisPro 1.171.39.27b (Rigaku OD, 2015)'
_computing_data_collection 'CrysAlisPro 1.171.39.27b (Rigaku OD, 2015)'
_computing_data_reduction 'CrysAlisPro 1.171.39.27b (Rigaku OD, 2015)'
_computing_molecular_graphics 'Olex2 (Dolomanov et al., 2009)'
_computing_publication_material 'Olex2 (Dolomanov et al., 2009)'
_computing_structure_refinement 'ShelXL (Sheldrick, 2015)'
_computing_structure_solution 'ShelXT (Sheldrick, 2015)'
_diffrn_ambient_environment N~2~
_diffrn_ambient_temperature 150.00
_diffrn_detector 'CCD plate'
_diffrn_measured_fraction_theta_full 0.996
_diffrn_measured_fraction_theta_max 0.972
_diffrn_measurement_details
;
List of Runs (angles in degrees, time in seconds):

  # Type    Start    End  Width  t~exp~   \w     \q     \k     \f   Frames
#--------------------------------------------------------------------------
  1  \w      0.00  26.00   0.50    1.00    --    0.00 -38.00 120.00   52
  2  \w    -48.00 -21.00   0.50    1.00    --    0.00 -38.00-150.00   54
  3  \w    -89.00 -24.00   0.50    1.00    --    0.00 -38.00 120.00  130
  4  \w    -27.00  78.00   0.50    1.00    --    0.00  38.00  30.00  210
  5  \w     71.00 134.00   0.50   10.00    --   98.20  45.00 -30.00  126
  6  \w     91.00 176.00   0.50   10.00    --   98.20  45.00  90.00  170
  7  \w     15.00  40.00   0.50   10.00    --   98.20 -77.00-120.00   50
  8  \w     95.00 188.00   0.50   10.00    --   98.20  45.00  60.00  186
  9  \w     76.00 187.00   0.50   10.00    --   98.20  45.00  30.00  222
 10  \w     10.00 134.00   0.50   10.00    --   98.20 -82.00-150.00  248
 11  \w     76.00 111.00   0.50   10.00    --   98.20 -61.00-180.00   70
 12  \w     81.00 151.00   0.50   10.00    --   98.20  45.00   0.00  140
;
_diffrn_measurement_device 'four-circle diffractometer'
_diffrn_measurement_device_type 'XtaLAB AFC12 (RINC): Kappa single'
_diffrn_measurement_method '\w scans'
_diffrn_orient_matrix_type 'CrysAlisPro convention (1999,Acta A55,543-557)'
_diffrn_orient_matrix_UB_11 0.0662166000
_diffrn_orient_matrix_UB_12 0.0069933000
_diffrn_orient_matrix_UB_13 0.0746263000
_diffrn_orient_matrix_UB_21 0.0478430000
_diffrn_orient_matrix_UB_22 0.1050201000
_diffrn_orient_matrix_UB_23 -0.0140674000
_diffrn_orient_matrix_UB_31 -0.1237928000
_diffrn_orient_matrix_UB_32 0.0444741000
_diffrn_orient_matrix_UB_33 0.0216721000
_diffrn_radiation_monochromator graphite
_diffrn_radiation_probe x-ray
_diffrn_radiation_type CuK\a
_diffrn_radiation_wavelength 1.54184
_diffrn_reflns_av_R_equivalents 0.0264
_diffrn_reflns_av_unetI/netI 0.0312
_diffrn_reflns_Laue_measured_fraction_full 0.996
_diffrn_reflns_Laue_measured_fraction_max 0.972
_diffrn_reflns_limit_h_max 10
_diffrn_reflns_limit_h_min -12
_diffrn_reflns_limit_k_max 12
_diffrn_reflns_limit_k_min -16
_diffrn_reflns_limit_l_max 20
_diffrn_reflns_limit_l_min -24
_diffrn_reflns_number 13917
_diffrn_reflns_point_group_measured_fraction_full 0.996
_diffrn_reflns_point_group_measured_fraction_max 0.972
_diffrn_reflns_theta_full 67.684
_diffrn_reflns_theta_max 73.296
_diffrn_reflns_theta_min 3.985
_diffrn_source 'fine-focus sealed X-ray tube'
_diffrn_source_type 'Enhance (Cu) X-ray Source'
_exptl_absorpt_coefficient_mu 10.294
_exptl_absorpt_correction_T_max 1.00000
_exptl_absorpt_correction_T_min 0.84600
_exptl_absorpt_correction_type multi-scan
_exptl_absorpt_process_details
;
CrysAlisPro 1.171.39.27b (Rigaku Oxford Diffraction, 2015)
Empirical absorption correction using spherical harmonics,
 implemented in SCALE3 ABSPACK scaling algorithm.
;
_exptl_crystal_colour yellow
_exptl_crystal_colour_modifier yellowish
_exptl_crystal_colour_primary yellow
_exptl_crystal_density_diffrn 1.696
_exptl_crystal_description block
_exptl_crystal_F_000 1392
_exptl_crystal_size_max 0.1
_exptl_crystal_size_mid 0.05
_exptl_crystal_size_min 0.03
_refine_diff_density_max 1.861
_refine_diff_density_min -0.886
_refine_diff_density_rms 0.119
_refine_ls_extinction_method none
_refine_ls_goodness_of_fit_ref 1.199
_refine_ls_hydrogen_treatment constr
_refine_ls_matrix_type full
_refine_ls_number_parameters 371
_refine_ls_number_reflns 5377
_refine_ls_number_restraints 0
_refine_ls_restrained_S_all 1.199
_refine_ls_R_factor_all 0.1026
_refine_ls_R_factor_gt 0.0899
_refine_ls_shift/su_max 0.000
_refine_ls_shift/su_mean 0.000
_refine_ls_structure_factor_coef Fsqd
_refine_ls_weighting_details 'w=1/[\s^2^(Fo^2^)+(0.0501P)^2^+22.4899P] where P=(Fo^2^+2Fc^2^)/3'
_refine_ls_weighting_scheme calc
_refine_ls_wR_factor_gt 0.2050
_refine_ls_wR_factor_ref 0.2122
_reflns_Friedel_coverage 0.000
_reflns_number_gt 4487
_reflns_number_total 5377
_reflns_threshold_expression 'I > 2\s(I)'
_cod_data_source_file d2dt03382h2.cif
_cod_data_source_block MOF-1
_cod_depositor_comments 'Adding full bibliography for 7712121--7712125.cif.'
_cod_database_code 7712124
_shelx_shelxl_version_number 2016/6
_chemical_oxdiff_formula 'C H O N  S Ag'
_chemical_oxdiff_usercomment ' '
_shelx_space_group_comment
;
The symmetry employed for this shelxl refinement is uniquely defined
by the following loop, which should always be used as a source of
symmetry information in preference to the above space-group names.
They are only intended as comments.
;
_shelx_estimated_absorpt_t_max 0.748
_shelx_estimated_absorpt_t_min 0.426
_reflns_odcompleteness_completeness 99.86
_reflns_odcompleteness_iscentric 1
_reflns_odcompleteness_theta 66.97
_olex2_refinement_description
;
1. Fixed Uiso
 At 1.2 times of:
  All C(H) groups
 At 1.5 times of:
  All C(H,H,H) groups
2.a Aromatic/amide H refined with riding coordinates:
 C20(H20), C8(H8), C1(H1), C18(H18), C2(H2), C22(H22), C17(H17), C6(H6),
 C28(H28), C25(H25), C12(H12), C11(H11), C26(H26), C27(H27), C13(H13), C14(H14)
2.b Idealised Me refined as rotating group:
 C30(H30A,H30B,H30C)
;
_olex2_submission_special_instructions 'No special instructions were received'
_oxdiff_exptl_absorpt_empirical_details
;
Empirical correction (ABSPACK) includes:
- Absorption correction using spherical harmonics
- Frame scaling
;
_oxdiff_exptl_absorpt_empirical_full_max 1.254
_oxdiff_exptl_absorpt_empirical_full_min 0.802

loop_
_space_group_symop_operation_xyz
'x, y, z'
'-x+1/2, y+1/2, -z+1/2'
'-x, -y, -z'
'x-1/2, -y-1/2, z-1/2'

loop_
_atom_site_label
_atom_site_type_symbol
_atom_site_fract_x
_atom_site_fract_y
_atom_site_fract_z
_atom_site_U_iso_or_equiv
_atom_site_adp_type
_atom_site_occupancy
_atom_site_site_symmetry_order
_atom_site_calc_flag
_atom_site_refinement_flags_posn
_atom_site_refinement_flags_adp
_atom_site_refinement_flags_occupancy
_atom_site_disorder_assembly
_atom_site_disorder_group
I1 I 0.69831(7) 0.99361(6) 0.56462(4) 0.0695(3) Uani 1 1 d . . . . .
Cu1 Cu 0.45853(16) 0.93712(13) 0.53918(8) 0.0701(5) Uani 1 1 d . . . . .
O4 O 0.4390(7) 0.4492(7) 0.8214(3) 0.073(2) Uani 1 1 d . . . . .
O1 O 0.6212(6) 0.5848(6) 0.6314(4) 0.075(2) Uani 1 1 d . . . . .
O2 O 0.2147(7) 0.5963(6) 0.5075(4) 0.077(2) Uani 1 1 d . . . . .
N2 N 0.4159(8) 0.5855(6) 0.5730(4) 0.061(2) Uani 1 1 d . . . . .
N3 N 0.2410(8) 0.4435(6) 0.7535(4) 0.059(2) Uani 1 1 d . . . . .
O3 O 0.0359(7) 0.4389(8) 0.6919(4) 0.085(3) Uani 1 1 d . . . . .
N4 N 0.1268(9) 0.4567(7) 0.8722(4) 0.063(2) Uani 1 1 d . . . . .
N1 N 0.4529(8) 0.7837(7) 0.5394(4) 0.068(2) Uani 1 1 d . . . . .
C10 C 0.0668(9) 0.3453(7) 0.5911(5) 0.056(2) Uani 1 1 d . . . . .
C24 C 0.5709(9) 0.3450(8) 0.7565(5) 0.061(2) Uani 1 1 d . . . . .
C20 C 0.5168(9) 0.5172(7) 0.7229(5) 0.055(2) Uani 1 1 d . . . . .
H20 H 0.473408 0.577621 0.729244 0.066 Uiso 1 1 calc R . . . .
C19 C 0.5060(9) 0.4374(9) 0.7641(5) 0.061(2) Uani 1 1 d . . . . .
C7 C 0.0862(9) 0.4346(9) 0.6295(5) 0.060(2) Uani 1 1 d . . . . .
C15 C 0.3089(9) 0.4496(8) 0.8133(5) 0.059(2) Uani 1 1 d . . . . .
C9 C 0.1070(9) 0.3434(9) 0.5251(5) 0.062(3) Uani 1 1 d . . . . .
C8 C 0.1603(10) 0.4288(9) 0.4997(6) 0.066(3) Uani 1 1 d . . . . .
H8 H 0.186651 0.428509 0.455384 0.080 Uiso 1 1 calc R . . . .
C1 C 0.5442(10) 0.7330(8) 0.5776(6) 0.065(3) Uani 1 1 d . . . . .
H1 H 0.624070 0.763611 0.593979 0.079 Uiso 1 1 calc R . . . .
C4 C 0.5222(9) 0.6351(8) 0.5936(5) 0.062(3) Uani 1 1 d . . . . .
C23 C 0.6455(9) 0.3378(10) 0.7027(5) 0.068(3) Uani 1 1 d . . . . .
C16 C 0.1160(9) 0.4445(8) 0.7525(5) 0.062(2) Uani 1 1 d . . . . .
C21 C 0.5942(9) 0.5066(8) 0.6711(5) 0.060(2) Uani 1 1 d . . . . .
C5 C 0.1742(9) 0.5118(8) 0.5388(5) 0.059(2) Uani 1 1 d . . . . .
C3 C 0.3269(9) 0.6386(9) 0.5336(5) 0.064(3) Uani 1 1 d . . . . .
C18 C 0.2534(11) 0.4573(9) 0.8742(5) 0.067(3) Uani 1 1 d . . . . .
H18 H 0.306953 0.462925 0.917040 0.080 Uiso 1 1 calc R . . . .
C2 C 0.3444(10) 0.7363(9) 0.5163(5) 0.069(3) Uani 1 1 d . . . . .
H2 H 0.278244 0.770034 0.487598 0.083 Uiso 1 1 calc R . . . .
C22 C 0.6574(10) 0.4193(9) 0.6609(6) 0.069(3) Uani 1 1 d . . . . .
H22 H 0.709395 0.414855 0.625114 0.083 Uiso 1 1 calc R . . . .
C17 C 0.0545(10) 0.4504(9) 0.8099(6) 0.070(3) Uani 1 1 d . . . . .
H17 H -0.036798 0.450145 0.805848 0.084 Uiso 1 1 calc R . . . .
C6 C 0.1387(9) 0.5174(7) 0.6045(5) 0.058(2) Uani 1 1 d . . . . .
H6 H 0.150659 0.576475 0.630799 0.070 Uiso 1 1 calc R . . . .
C28 C 0.7053(11) 0.2436(9) 0.6919(6) 0.075(3) Uani 1 1 d . . . . .
H28 H 0.755984 0.236276 0.655719 0.089 Uiso 1 1 calc R . . . .
C25 C 0.5531(11) 0.2597(10) 0.7976(6) 0.079(3) Uani 1 1 d . . . . .
H25 H 0.499026 0.263816 0.832525 0.095 Uiso 1 1 calc R . . . .
C12 C 0.0921(11) 0.2524(9) 0.4876(7) 0.076(3) Uani 1 1 d . . . . .
H12 H 0.119246 0.249004 0.443563 0.091 Uiso 1 1 calc R . . . .
C11 C 0.0151(11) 0.2594(10) 0.6173(7) 0.081(3) Uani 1 1 d . . . . .
H11 H -0.008475 0.260045 0.662184 0.097 Uiso 1 1 calc R . . . .
C26 C 0.6126(12) 0.1741(10) 0.7869(7) 0.086(4) Uani 1 1 d . . . . .
H26 H 0.603228 0.118596 0.815529 0.103 Uiso 1 1 calc R . . . .
C29 C 0.2887(17) 0.2026(11) 0.7046(11) 0.104(5) Uani 1 1 d . . . . .
N5 N 0.2422(15) 0.1902(11) 0.7522(9) 0.119(5) Uani 1 1 d . . . . .
C27 C 0.6894(13) 0.1661(12) 0.7331(7) 0.094(4) Uani 1 1 d . . . . .
H27 H 0.730372 0.104883 0.726041 0.113 Uiso 1 1 calc R . . . .
C13 C 0.0408(12) 0.1718(10) 0.5132(8) 0.093(4) Uani 1 1 d . . . . .
H13 H 0.032704 0.112114 0.487381 0.111 Uiso 1 1 calc R . . . .
C14 C -0.0014(13) 0.1754(11) 0.5788(8) 0.097(4) Uani 1 1 d . . . . .
H14 H -0.041290 0.119086 0.595791 0.116 Uiso 1 1 calc R . . . .
C30 C 0.3489(14) 0.2197(12) 0.6449(9) 0.106(5) Uani 1 1 d . . . . .
H30A H 0.292034 0.197037 0.604231 0.159 Uiso 1 1 calc GR . . . .
H30B H 0.430351 0.183077 0.648740 0.159 Uiso 1 1 calc GR . . . .
H30C H 0.365892 0.290729 0.640702 0.159 Uiso 1 1 calc GR . . . .

loop_
_atom_site_aniso_label
_atom_site_aniso_U_11
_atom_site_aniso_U_22
_atom_site_aniso_U_33
_atom_site_aniso_U_23
_atom_site_aniso_U_13
_atom_site_aniso_U_12
I1 0.0703(4) 0.0749(5) 0.0658(4) 0.0042(4) 0.0182(3) -0.0079(4)
Cu1 0.0789(11) 0.0727(11) 0.0630(9) 0.0054(8) 0.0253(8) -0.0080(8)
O4 0.059(4) 0.110(6) 0.051(4) -0.001(4) 0.010(3) -0.004(4)
O1 0.047(4) 0.095(6) 0.080(5) 0.026(4) 0.001(3) -0.013(4)
O2 0.065(4) 0.090(6) 0.069(4) 0.030(4) -0.015(4) -0.022(4)
N2 0.053(5) 0.060(5) 0.067(5) 0.008(4) -0.006(4) -0.010(4)
N3 0.054(5) 0.058(5) 0.064(5) 0.010(4) 0.004(4) -0.004(4)
O3 0.047(4) 0.150(8) 0.059(4) -0.001(5) 0.009(3) -0.020(4)
N4 0.070(5) 0.067(5) 0.056(5) 0.000(4) 0.018(4) 0.006(4)
N1 0.062(5) 0.086(6) 0.057(5) 0.004(5) 0.007(4) -0.015(5)
C10 0.044(5) 0.053(5) 0.070(6) 0.008(5) 0.001(4) -0.009(4)
C24 0.055(5) 0.068(6) 0.056(5) 0.015(5) -0.006(4) 0.004(5)
C20 0.053(5) 0.046(5) 0.065(6) -0.001(4) 0.002(4) 0.001(4)
C19 0.041(5) 0.078(7) 0.064(6) -0.003(5) 0.004(4) -0.004(5)
C7 0.049(5) 0.081(7) 0.048(5) -0.003(5) -0.002(4) 0.001(5)
C15 0.054(6) 0.066(6) 0.059(6) 0.004(5) 0.013(4) 0.004(5)
C9 0.046(5) 0.085(8) 0.051(5) -0.004(5) -0.005(4) -0.002(5)
C8 0.052(6) 0.082(8) 0.063(6) 0.011(6) -0.002(5) 0.002(5)
C1 0.053(6) 0.073(7) 0.070(6) 0.013(5) 0.007(5) -0.008(5)
C4 0.051(5) 0.079(7) 0.056(5) 0.005(5) 0.003(4) -0.011(5)
C23 0.045(5) 0.098(9) 0.060(6) -0.003(6) 0.004(4) 0.008(5)
C16 0.047(5) 0.076(7) 0.063(6) 0.000(5) 0.012(4) -0.010(5)
C21 0.048(5) 0.056(6) 0.074(6) 0.003(5) 0.001(4) -0.009(4)
C5 0.055(5) 0.057(6) 0.062(6) 0.004(5) -0.004(4) -0.007(4)
C3 0.051(5) 0.084(8) 0.056(6) 0.003(5) 0.004(4) -0.008(5)
C18 0.073(7) 0.079(7) 0.048(5) 0.002(5) 0.007(5) 0.001(6)
C2 0.061(6) 0.083(8) 0.062(6) 0.014(6) 0.002(5) -0.006(6)
C22 0.048(5) 0.090(8) 0.067(6) 0.009(6) -0.004(5) -0.011(5)
C17 0.056(6) 0.087(8) 0.068(7) 0.003(6) 0.015(5) 0.006(5)
C6 0.056(5) 0.052(6) 0.066(6) -0.007(5) 0.004(4) -0.005(4)
C28 0.065(7) 0.087(9) 0.072(7) -0.003(6) 0.011(5) 0.009(6)
C25 0.060(6) 0.114(11) 0.064(7) 0.015(7) 0.010(5) 0.011(7)
C12 0.064(7) 0.079(8) 0.084(8) -0.017(6) 0.005(6) -0.002(6)
C11 0.062(7) 0.096(9) 0.079(8) 0.013(7) -0.006(6) -0.021(6)
C26 0.084(8) 0.079(8) 0.094(9) 0.022(7) 0.010(7) 0.023(7)
C29 0.101(12) 0.065(9) 0.139(16) 0.020(10) -0.012(11) -0.008(8)
N5 0.107(10) 0.101(10) 0.139(13) 0.026(9) -0.016(9) -0.021(8)
C27 0.082(9) 0.113(11) 0.085(9) 0.011(8) 0.003(7) 0.033(8)
C13 0.074(8) 0.076(9) 0.123(12) -0.028(8) -0.008(8) -0.014(7)
C14 0.080(9) 0.084(9) 0.120(12) 0.003(9) -0.012(8) -0.033(7)
C30 0.085(10) 0.095(11) 0.127(13) -0.002(10) -0.025(9) -0.005(8)

loop_
_atom_type_symbol
_atom_type_description
_atom_type_scat_dispersion_real
_atom_type_scat_dispersion_imag
_atom_type_scat_source
C C 0.0181 0.0091 'International Tables Vol C Tables 4.2.6.8 and 6.1.1.4'
H H 0.0000 0.0000 'International Tables Vol C Tables 4.2.6.8 and 6.1.1.4'
Cu Cu -1.9646 0.5888 'International Tables Vol C Tables 4.2.6.8 and 6.1.1.4'
I I -0.3257 6.8362 'International Tables Vol C Tables 4.2.6.8 and 6.1.1.4'
N N 0.0311 0.0180 'International Tables Vol C Tables 4.2.6.8 and 6.1.1.4'
O O 0.0492 0.0322 'International Tables Vol C Tables 4.2.6.8 and 6.1.1.4'

loop_
_geom_angle_atom_site_label_1
_geom_angle_atom_site_label_2
_geom_angle_atom_site_label_3
_geom_angle
_geom_angle_site_symmetry_1
_geom_angle_site_symmetry_3
_geom_angle_publ_flag
Cu1 I1 Cu1 57.80(6) . 3_676 ?
I1 Cu1 I1 122.20(6) . 3_676 ?
Cu1 Cu1 I1 60.99(7) 3_676 3_676 ?
Cu1 Cu1 I1 61.21(7) 3_676 . ?
N4 Cu1 I1 108.3(3) 2_556 3_676 ?
N4 Cu1 I1 108.3(3) 2_556 . ?
N4 Cu1 Cu1 130.5(3) 2_556 3_676 ?
N1 Cu1 I1 108.6(3) . . ?
N1 Cu1 I1 110.1(3) . 3_676 ?
N1 Cu1 Cu1 133.2(3) . 3_676 ?
N1 Cu1 N4 96.3(3) . 2_556 ?
C15 O4 C19 120.6(7) . . ?
C21 O1 C4 119.5(8) . . ?
C3 O2 C5 118.8(8) . . ?
C4 N2 C3 113.7(9) . . ?
C15 N3 C16 116.1(9) . . ?
C16 O3 C7 120.5(7) . . ?
C18 N4 Cu1 121.2(7) . 2_546 ?
C18 N4 C17 117.7(9) . . ?
C17 N4 Cu1 120.0(7) . 2_546 ?
C1 N1 Cu1 119.9(7) . . ?
C1 N1 C2 117.6(10) . . ?
C2 N1 Cu1 120.3(8) . . ?
C9 C10 C7 117.5(9) . . ?
C11 C10 C7 122.6(10) . . ?
C11 C10 C9 119.8(10) . . ?
C23 C24 C19 117.4(10) . . ?
C23 C24 C25 119.9(11) . . ?
C25 C24 C19 122.5(10) . . ?
C19 C20 H20 121.4 . . ?
C19 C20 C21 117.3(9) . . ?
C21 C20 H20 121.4 . . ?
O4 C19 C24 118.3(9) . . ?
C20 C19 O4 118.4(10) . . ?
C20 C19 C24 123.0(9) . . ?
O3 C7 C10 117.1(10) . . ?
C6 C7 O3 120.0(10) . . ?
C6 C7 C10 122.5(9) . . ?
O4 C15 C18 115.4(9) . . ?
N3 C15 O4 121.9(9) . . ?
N3 C15 C18 122.7(9) . . ?
C10 C9 C12 117.5(10) . . ?
C8 C9 C10 119.6(10) . . ?
C8 C9 C12 122.9(10) . . ?
C9 C8 H8 120.2 . . ?
C5 C8 C9 119.6(10) . . ?
C5 C8 H8 120.2 . . ?
N1 C1 H1 120.3 . . ?
N1 C1 C4 119.5(10) . . ?
C4 C1 H1 120.3 . . ?
O1 C4 C1 117.3(9) . . ?
N2 C4 O1 117.5(10) . . ?
N2 C4 C1 125.1(10) . . ?
C24 C23 C28 118.0(11) . . ?
C22 C23 C24 119.7(11) . . ?
C22 C23 C28 122.3(10) . . ?
N3 C16 O3 120.6(9) . . ?
N3 C16 C17 124.6(10) . . ?
O3 C16 C17 114.8(9) . . ?
O1 C21 C20 121.7(10) . . ?
O1 C21 C22 115.9(10) . . ?
C22 C21 C20 122.1(10) . . ?
O2 C5 C6 120.2(9) . . ?
C8 C5 O2 116.2(10) . . ?
C8 C5 C6 123.3(10) . . ?
O2 C3 C2 116.7(10) . . ?
N2 C3 O2 120.0(10) . . ?
N2 C3 C2 123.3(10) . . ?
N4 C18 C15 120.2(9) . . ?
N4 C18 H18 119.9 . . ?
C15 C18 H18 119.9 . . ?
N1 C2 C3 120.8(10) . . ?
N1 C2 H2 119.6 . . ?
C3 C2 H2 119.6 . . ?
C23 C22 H22 119.8 . . ?
C21 C22 C23 120.5(11) . . ?
C21 C22 H22 119.8 . . ?
N4 C17 C16 118.7(10) . . ?
N4 C17 H17 120.7 . . ?
C16 C17 H17 120.7 . . ?
C7 C6 C5 117.5(9) . . ?
C7 C6 H6 121.3 . . ?
C5 C6 H6 121.3 . . ?
C23 C28 H28 119.9 . . ?
C27 C28 C23 120.1(11) . . ?
C27 C28 H28 119.9 . . ?
C24 C25 H25 119.9 . . ?
C26 C25 C24 120.2(11) . . ?
C26 C25 H25 119.9 . . ?
C9 C12 H12 119.2 . . ?
C13 C12 C9 121.6(12) . . ?
C13 C12 H12 119.2 . . ?
C10 C11 H11 119.7 . . ?
C14 C11 C10 120.6(13) . . ?
C14 C11 H11 119.7 . . ?
C25 C26 H26 119.8 . . ?
C25 C26 C27 120.3(13) . . ?
C27 C26 H26 119.8 . . ?
N5 C29 C30 179(2) . . ?
C28 C27 C26 121.3(13) . . ?
C28 C27 H27 119.3 . . ?
C26 C27 H27 119.3 . . ?
C12 C13 H13 119.9 . . ?
C12 C13 C14 120.2(13) . . ?
C14 C13 H13 119.9 . . ?
C11 C14 C13 120.1(13) . . ?
C11 C14 H14 119.9 . . ?
C13 C14 H14 119.9 . . ?
C29 C30 H30A 109.5 . . ?
C29 C30 H30B 109.5 . . ?
C29 C30 H30C 109.5 . . ?
H30A C30 H30B 109.5 . . ?
H30A C30 H30C 109.5 . . ?
H30B C30 H30C 109.5 . . ?

loop_
_geom_bond_atom_site_label_1
_geom_bond_atom_site_label_2
_geom_bond_distance
_geom_bond_site_symmetry_2
_geom_bond_publ_flag
I1 Cu1 2.6094(18) . ?
I1 Cu1 2.6151(19) 3_676 ?
Cu1 Cu1 2.525(3) 3_676 ?
Cu1 N4 2.083(8) 2_556 ?
Cu1 N1 2.070(10) . ?
O4 C19 1.416(12) . ?
O4 C15 1.351(12) . ?
O1 C4 1.371(12) . ?
O1 C21 1.365(12) . ?
O2 C5 1.388(12) . ?
O2 C3 1.346(12) . ?
N2 C4 1.317(12) . ?
N2 C3 1.337(13) . ?
N3 C15 1.294(12) . ?
N3 C16 1.307(12) . ?
O3 C7 1.402(11) . ?
O3 C16 1.365(12) . ?
N4 C18 1.322(13) . ?
N4 C17 1.353(13) . ?
N1 C1 1.325(13) . ?
N1 C2 1.329(13) . ?
C10 C7 1.422(14) . ?
C10 C9 1.420(14) . ?
C10 C11 1.405(15) . ?
C24 C19 1.438(15) . ?
C24 C23 1.402(14) . ?
C24 C25 1.433(16) . ?
C20 H20 0.9500 . ?
C20 C19 1.361(14) . ?
C20 C21 1.395(14) . ?
C7 C6 1.365(14) . ?
C15 C18 1.406(14) . ?
C9 C8 1.402(15) . ?
C9 C12 1.429(15) . ?
C8 H8 0.9500 . ?
C8 C5 1.354(15) . ?
C1 H1 0.9500 . ?
C1 C4 1.383(15) . ?
C23 C22 1.389(16) . ?
C23 C28 1.445(16) . ?
C16 C17 1.377(14) . ?
C21 C22 1.378(15) . ?
C5 C6 1.395(14) . ?
C3 C2 1.380(16) . ?
C18 H18 0.9500 . ?
C2 H2 0.9500 . ?
C22 H22 0.9500 . ?
C17 H17 0.9500 . ?
C6 H6 0.9500 . ?
C28 H28 0.9500 . ?
C28 C27 1.347(18) . ?
C25 H25 0.9500 . ?
C25 C26 1.343(17) . ?
C12 H12 0.9500 . ?
C12 C13 1.341(18) . ?
C11 H11 0.9500 . ?
C11 C14 1.361(19) . ?
C26 H26 0.9500 . ?
C26 C27 1.418(18) . ?
C29 N5 1.13(2) . ?
C29 C30 1.43(2) . ?
C27 H27 0.9500 . ?
C13 H13 0.9500 . ?
C13 C14 1.42(2) . ?
C14 H14 0.9500 . ?
C30 H30A 0.9800 . ?
C30 H30B 0.9800 . ?
C30 H30C 0.9800 . ?

loop_
_geom_torsion_atom_site_label_1
_geom_torsion_atom_site_label_2
_geom_torsion_atom_site_label_3
_geom_torsion_atom_site_label_4
_geom_torsion
_geom_torsion_site_symmetry_1
_geom_torsion_site_symmetry_2
_geom_torsion_site_symmetry_3
_geom_torsion_site_symmetry_4
_geom_torsion_publ_flag
Cu1 N4 C18 C15 166.6(8) 2_546 . . . ?
Cu1 N4 C17 C16 -167.6(8) 2_546 . . . ?
Cu1 N1 C1 C4 161.2(8) . . . . ?
Cu1 N1 C2 C3 -161.1(8) . . . . ?
O4 C15 C18 N4 -178.9(10) . . . . ?
O1 C21 C22 C23 174.3(9) . . . . ?
O2 C5 C6 C7 172.9(9) . . . . ?
O2 C3 C2 N1 -179.4(10) . . . . ?
N2 C3 C2 N1 -0.9(17) . . . . ?
N3 C15 C18 N4 1.2(18) . . . . ?
N3 C16 C17 N4 0.7(18) . . . . ?
O3 C7 C6 C5 -173.0(8) . . . . ?
O3 C16 C17 N4 -179.7(10) . . . . ?
N1 C1 C4 O1 177.8(9) . . . . ?
N1 C1 C4 N2 0.8(17) . . . . ?
C10 C7 C6 C5 -0.2(15) . . . . ?
C10 C9 C8 C5 0.7(14) . . . . ?
C10 C9 C12 C13 0.8(16) . . . . ?
C10 C11 C14 C13 4(2) . . . . ?
C24 C23 C22 C21 -1.4(15) . . . . ?
C24 C23 C28 C27 -0.4(17) . . . . ?
C24 C25 C26 C27 -3(2) . . . . ?
C20 C21 C22 C23 0.1(15) . . . . ?
C19 O4 C15 N3 -2.9(16) . . . . ?
C19 O4 C15 C18 177.2(10) . . . . ?
C19 C24 C23 C22 2.1(15) . . . . ?
C19 C24 C23 C28 -176.5(9) . . . . ?
C19 C24 C25 C26 177.8(11) . . . . ?
C19 C20 C21 O1 -173.5(9) . . . . ?
C19 C20 C21 C22 0.3(14) . . . . ?
C7 O3 C16 N3 -1.6(17) . . . . ?
C7 O3 C16 C17 178.7(11) . . . . ?
C7 C10 C9 C8 -1.6(13) . . . . ?
C7 C10 C9 C12 177.6(9) . . . . ?
C7 C10 C11 C14 -179.8(11) . . . . ?
C15 O4 C19 C24 -108.0(11) . . . . ?
C15 O4 C19 C20 78.5(13) . . . . ?
C15 N3 C16 O3 179.6(10) . . . . ?
C15 N3 C16 C17 -0.7(17) . . . . ?
C9 C10 C7 O3 174.4(8) . . . . ?
C9 C10 C7 C6 1.4(14) . . . . ?
C9 C10 C11 C14 -2.5(17) . . . . ?
C9 C8 C5 O2 -173.3(8) . . . . ?
C9 C8 C5 C6 0.6(15) . . . . ?
C9 C12 C13 C14 0.5(19) . . . . ?
C8 C9 C12 C13 180.0(11) . . . . ?
C8 C5 C6 C7 -0.8(15) . . . . ?
C1 N1 C2 C3 1.9(16) . . . . ?
C4 O1 C21 C20 -58.7(13) . . . . ?
C4 O1 C21 C22 127.1(10) . . . . ?
C4 N2 C3 O2 178.2(10) . . . . ?
C4 N2 C3 C2 -0.2(15) . . . . ?
C23 C24 C19 O4 -174.9(8) . . . . ?
C23 C24 C19 C20 -1.6(15) . . . . ?
C23 C24 C25 C26 3.2(17) . . . . ?
C23 C28 C27 C26 1(2) . . . . ?
C16 N3 C15 O4 179.9(10) . . . . ?
C16 N3 C15 C18 -0.2(16) . . . . ?
C16 O3 C7 C10 113.5(11) . . . . ?
C16 O3 C7 C6 -73.4(14) . . . . ?
C21 O1 C4 N2 -28.7(14) . . . . ?
C21 O1 C4 C1 154.1(10) . . . . ?
C21 C20 C19 O4 173.7(8) . . . . ?
C21 C20 C19 C24 0.4(14) . . . . ?
C5 O2 C3 N2 21.5(15) . . . . ?
C5 O2 C3 C2 -160.0(10) . . . . ?
C3 O2 C5 C8 -118.5(11) . . . . ?
C3 O2 C5 C6 67.4(13) . . . . ?
C3 N2 C4 O1 -176.8(9) . . . . ?
C3 N2 C4 C1 0.2(16) . . . . ?
C18 N4 C17 C16 0.4(17) . . . . ?
C2 N1 C1 C4 -1.9(16) . . . . ?
C22 C23 C28 C27 -178.9(11) . . . . ?
C17 N4 C18 C15 -1.3(16) . . . . ?
C28 C23 C22 C21 177.2(10) . . . . ?
C25 C24 C19 O4 10.4(15) . . . . ?
C25 C24 C19 C20 -176.3(10) . . . . ?
C25 C24 C23 C22 176.9(10) . . . . ?
C25 C24 C23 C28 -1.7(15) . . . . ?
C25 C26 C27 C28 0(2) . . . . ?
C12 C9 C8 C5 -178.5(10) . . . . ?
C12 C13 C14 C11 -3(2) . . . . ?
C11 C10 C7 O3 -8.3(14) . . . . ?
C11 C10 C7 C6 178.7(10) . . . . ?
C11 C10 C9 C8 -179.0(10) . . . . ?
C11 C10 C9 C12 0.2(14) . . . . ?

loop_
_smtbx_masks_void_nr
_smtbx_masks_void_average_x
_smtbx_masks_void_average_y
_smtbx_masks_void_average_z
_smtbx_masks_void_volume
_smtbx_masks_void_count_electrons
_smtbx_masks_void_content
1 -0.065 0.125 0.050 8.2 0.0 ?
2 0.065 0.875 0.950 8.2 0.1 ?
3 0.435 0.375 0.550 8.2 0.0 ?
4 0.565 0.625 0.450 8.2 0.1 ?
